data_1505382
loop_
_publ_author_name
'K\"uhni, Jo\"el'
'Belser, Peter'

_publ_section_title
;
 Gated photochromism of 1,2-diarylethenes.
;
_journal_issue 10
_journal_name_full 'Organic letters'
_journal_page_first 1915
_journal_page_last 1918
_journal_paper_doi 10.1021/ol070487h
_journal_volume 9
_journal_year 2007
_chemical_formula_moiety (C26H18O2S2)
_chemical_formula_sum 'C26 H18 O2 S2'
_chemical_formula_weight 426.52
_chemical_name_systematic
; 
 ? 
;
_space_group_IT_number 14
_symmetry_cell_setting monoclinic
_symmetry_space_group_name_Hall '-P 2yn'
_symmetry_space_group_name_H-M 'P 1 21/n 1'
_atom_sites_solution_hydrogens geom
_atom_sites_solution_primary direct
_atom_sites_solution_secondary difmap
_audit_creation_method SHELXL-97
_cell_angle_alpha 90.00
_cell_angle_beta 113.35(2)
_cell_angle_gamma 90.00
_cell_formula_units_Z 8
_cell_length_a 22.745(6)
_cell_length_b 7.5665(17)
_cell_length_c 25.334(5)
_cell_measurement_reflns_used 2636
_cell_measurement_temperature 173(2)
_cell_measurement_theta_max 25.75
_cell_measurement_theta_min 2.15
_cell_volume 4002.9(17)
_computing_cell_refinement 'CELL (Stoe IPDS Software, 2000)'
_computing_data_collection 'EXPOSE (Stoe IPDS Software, 2000)'
_computing_data_reduction 'INTEGRATE (Stoe IPDS Software, 2000)'
_computing_molecular_graphics 'PLATON03 (Spek, 2003)'
_computing_publication_material 'SHELXL-97 (Sheldrick, 1997)'
_computing_structure_refinement 'SHELXL-97 (Sheldrick, 1997)'
_computing_structure_solution 'SHELXS-97 (Sheldrick, 1990)'
_diffrn_ambient_temperature 173(2)
_diffrn_detector_area_resol_mean 0.81\%A
_diffrn_measured_fraction_theta_full 0.950
_diffrn_measured_fraction_theta_max 0.950
_diffrn_measurement_device_type 'STOE IPDS'
_diffrn_measurement_method 'phi oscillation'
_diffrn_radiation_monochromator graphite
_diffrn_radiation_source 'fine-focus sealed tube'
_diffrn_radiation_type MoK\a
_diffrn_radiation_wavelength 0.71073
_diffrn_reflns_av_R_equivalents 0.5495
_diffrn_reflns_av_sigmaI/netI 0.8284
_diffrn_reflns_limit_h_max 28
_diffrn_reflns_limit_h_min -28
_diffrn_reflns_limit_k_max 9
_diffrn_reflns_limit_k_min -9
_diffrn_reflns_limit_l_max 31
_diffrn_reflns_limit_l_min -30
_diffrn_reflns_number 29866
_diffrn_reflns_theta_full 26.19
_diffrn_reflns_theta_max 26.19
_diffrn_reflns_theta_min 2.04
_diffrn_standards_decay_% 0
_diffrn_standards_interval_time 0
_diffrn_standards_number 0
_exptl_absorpt_coefficient_mu 0.288
_exptl_absorpt_correction_type none
_exptl_crystal_colour yellow
_exptl_crystal_density_diffrn 1.415
_exptl_crystal_density_meas ?
_exptl_crystal_density_method 'not measured'
_exptl_crystal_description needle
_exptl_crystal_F_000 1776
_exptl_crystal_size_max 0.50
_exptl_crystal_size_mid 0.10
_exptl_crystal_size_min 0.05
_refine_diff_density_max 0.401
_refine_diff_density_min -0.504
_refine_diff_density_rms 0.082
_refine_ls_extinction_method none
_refine_ls_goodness_of_fit_ref 0.746
_refine_ls_hydrogen_treatment constr
_refine_ls_matrix_type full
_refine_ls_number_parameters 265
_refine_ls_number_reflns 7644
_refine_ls_number_restraints 0
_refine_ls_restrained_S_all 0.746
_refine_ls_R_factor_all 0.3931
_refine_ls_R_factor_gt 0.0838
_refine_ls_shift/su_max 0.000
_refine_ls_shift/su_mean 0.000
_refine_ls_structure_factor_coef Fsqd
_refine_ls_weighting_details
; calc 
 [0.00000+1.00000exp(2.00(sin\q/\l)^2^)]/ 
   [\s^2^(Fo^2^)+0.0000+0.0000*P+(0.0427P)^2^+0.0000sin\q/\l] 
 where P = 0.33333Fo^2^ + 0.66667Fc^2^ 
;
_refine_ls_weighting_scheme calc
_refine_ls_wR_factor_gt 0.1824
_refine_ls_wR_factor_ref 0.2898
_reflns_number_gt 964
_reflns_number_total 7644
_reflns_threshold_expression >2sigma(I)
_cod_data_source_file ol070487hsi20070226_090854.cif
_cod_data_source_block jk0702
_cod_depositor_comments
;
The following automatic conversions were performed:
'_atom_site_symetry_multiplicity' tag replaced with
'_atom_site_symmetry_multiplicity'.

Automatic conversion script
Id: cif_correct_tags 1440 2010-10-19 06:21:57Z saulius 

The following automatic conversions were performed:

'_exptl_crystal_density_meas' value 'none' was changed to '?' - the
value is perceived as not measured.

Automatic conversion script
Id: cif_fix_values 3008 2015-01-20 13:52:24Z robertas 
;
_cod_original_cell_volume 4003.2(16)
_cod_original_sg_symbol_H-M 'P 21/n'
_cod_database_code 1505382

loop_
_symmetry_equiv_pos_as_xyz
'x, y, z'
'-x+1/2, y+1/2, -z+1/2'
'-x, -y, -z'
'x-1/2, -y-1/2, z-1/2'

loop_
_atom_site_label
_atom_site_type_symbol
_atom_site_fract_x
_atom_site_fract_y
_atom_site_fract_z
_atom_site_U_iso_or_equiv
_atom_site_adp_type
_atom_site_occupancy
_atom_site_symmetry_multiplicity
_atom_site_calc_flag
_atom_site_refinement_flags
C1 C 0.2474(7) 0.0262(18) 0.4340(7) 0.063(4) Uiso 1 1 d .
C2 C 0.2188(6) 0.0300(17) 0.3731(6) 0.053(4) Uiso 1 1 d .
C3 C 0.2799(6) 0.0497(17) 0.3697(6) 0.050(3) Uiso 1 1 d .
C4 C 0.3124(7) 0.0321(17) 0.4302(6) 0.057(4) Uiso 1 1 d .
C5 C 0.1531(6) 0.0353(17) 0.3305(6) 0.053(4) Uiso 1 1 d .
C6 C 0.1035(7) -0.0548(18) 0.3387(6) 0.059(4) Uiso 1 1 d .
C7 C 0.0996(7) -0.1376(18) 0.3894(6) 0.065(4) Uiso 1 1 d .
H7A H 0.0840 -0.0511 0.4096 0.078 Uiso 1 1 calc R
H7B H 0.1422 -0.1788 0.4151 0.078 Uiso 1 1 calc R
H7C H 0.0701 -0.2381 0.3775 0.078 Uiso 1 1 calc R
C8 C 0.1320(7) 0.1070(17) 0.2732(6) 0.065(4) Uiso 1 1 d .
H8A H 0.1601 0.1708 0.2608 0.078 Uiso 1 1 calc R
C9 C 0.0679(6) 0.0777(14) 0.2368(6) 0.042(3) Uiso 1 1 d .
C10 C 0.0354(6) 0.1170(15) 0.1776(6) 0.049(4) Uiso 1 1 d .
C11 C 0.0651(7) 0.2240(16) 0.1495(6) 0.053(4) Uiso 1 1 d .
H11A H 0.1048 0.2791 0.1714 0.064 Uiso 1 1 calc R
C12 C 0.0383(7) 0.2489(18) 0.0928(7) 0.061(4) Uiso 1 1 d .
H12A H 0.0606 0.3172 0.0752 0.073 Uiso 1 1 calc R
C13 C -0.0226(7) 0.1766(18) 0.0576(7) 0.067(4) Uiso 1 1 d .
H13A H -0.0420 0.1932 0.0171 0.080 Uiso 1 1 calc R
C14 C -0.0512(7) 0.0798(17) 0.0876(7) 0.064(4) Uiso 1 1 d .
H14A H -0.0926 0.0314 0.0669 0.076 Uiso 1 1 calc R
C15 C -0.0228(6) 0.0508(17) 0.1456(6) 0.051(4) Uiso 1 1 d .
H15A H -0.0445 -0.0177 0.1636 0.062 Uiso 1 1 calc R
C16 C 0.3018(7) 0.0604(18) 0.3238(6) 0.057(4) Uiso 1 1 d .
C17 C 0.3581(6) 0.1451(17) 0.3297(6) 0.050(3) Uiso 1 1 d .
C18 C 0.4117(7) 0.2225(18) 0.3825(6) 0.067(4) Uiso 1 1 d .
H18A H 0.4503 0.1498 0.3924 0.081 Uiso 1 1 calc R
H18B H 0.3985 0.2243 0.4149 0.081 Uiso 1 1 calc R
H18C H 0.4209 0.3433 0.3740 0.081 Uiso 1 1 calc R
C19 C 0.2685(7) 0.0116(16) 0.2653(6) 0.053(4) Uiso 1 1 d .
H19A H 0.2274 -0.0423 0.2525 0.063 Uiso 1 1 calc R
C20 C 0.2969(6) 0.0442(16) 0.2280(6) 0.044(3) Uiso 1 1 d .
C21 C 0.2737(6) 0.0198(16) 0.1679(6) 0.049(3) Uiso 1 1 d .
C22 C 0.2107(7) 0.0412(18) 0.1333(7) 0.062(4) Uiso 1 1 d .
H22A H 0.1819 0.0654 0.1511 0.075 Uiso 1 1 calc R
C23 C 0.1854(7) 0.0302(17) 0.0735(7) 0.065(4) Uiso 1 1 d .
H23A H 0.1412 0.0496 0.0509 0.078 Uiso 1 1 calc R
C24 C 0.2306(7) -0.0128(17) 0.0477(7) 0.064(4) Uiso 1 1 d .
H24A H 0.2171 -0.0263 0.0073 0.076 Uiso 1 1 calc R
C25 C 0.2926(7) -0.0326(18) 0.0840(7) 0.066(4) Uiso 1 1 d .
H25A H 0.3224 -0.0594 0.0673 0.079 Uiso 1 1 calc R
C26 C 0.3157(7) -0.0178(16) 0.1413(6) 0.056(4) Uiso 1 1 d .
H26A H 0.3601 -0.0326 0.1636 0.068 Uiso 1 1 calc R
C27 C 0.6646(7) -0.0321(18) 0.0687(6) 0.058(4) Uiso 1 1 d .
C28 C 0.6801(6) 0.0020(17) 0.1286(6) 0.057(4) Uiso 1 1 d .
C29 C 0.6149(6) -0.0266(16) 0.1226(6) 0.054(4) Uiso 1 1 d .
C30 C 0.5968(7) -0.0774(19) 0.0602(7) 0.068(4) Uiso 1 1 d .
C31 C 0.7375(6) 0.0341(16) 0.1739(6) 0.045(3) Uiso 1 1 d .
C32 C 0.7909(7) 0.1259(17) 0.1685(6) 0.055(4) Uiso 1 1 d .
C33 C 0.7979(7) 0.2129(18) 0.1203(6) 0.067(4) Uiso 1 1 d .
H33A H 0.8008 0.3410 0.1266 0.080 Uiso 1 1 calc R
H33B H 0.7607 0.1860 0.0849 0.080 Uiso 1 1 calc R
H33C H 0.8369 0.1706 0.1168 0.080 Uiso 1 1 calc R
C34 C 0.7554(6) -0.0167(16) 0.2319(6) 0.052(4) Uiso 1 1 d .
H34A H 0.7258 -0.0755 0.2438 0.062 Uiso 1 1 calc R
C35 C 0.8165(6) 0.0205(16) 0.2708(6) 0.047(3) Uiso 1 1 d .
C36 C 0.8492(6) -0.0082(16) 0.3310(6) 0.051(4) Uiso 1 1 d .
C37 C 0.8139(7) 0.0134(16) 0.3656(6) 0.058(4) Uiso 1 1 d .
H37A H 0.7703 0.0489 0.3485 0.069 Uiso 1 1 calc R
C38 C 0.8415(7) -0.0161(17) 0.4231(6) 0.063(4) Uiso 1 1 d .
H38A H 0.8167 0.0042 0.4451 0.075 Uiso 1 1 calc R
C39 C 0.9048(7) -0.0750(17) 0.4519(7) 0.066(4) Uiso 1 1 d .
H39A H 0.9233 -0.1008 0.4918 0.079 Uiso 1 1 calc R
C40 C 0.9382(7) -0.0922(16) 0.4154(6) 0.057(4) Uiso 1 1 d .
H40A H 0.9816 -0.1293 0.4321 0.068 Uiso 1 1 calc R
C41 C 0.9128(6) -0.0599(16) 0.3598(6) 0.050(3) Uiso 1 1 d .
H41A H 0.9388 -0.0723 0.3385 0.060 Uiso 1 1 calc R
C42 C 0.5810(7) -0.0126(17) 0.1597(7) 0.061(4) Uiso 1 1 d .
C43 C 0.5214(7) -0.0788(16) 0.1493(6) 0.053(4) Uiso 1 1 d .
C44 C 0.4748(7) -0.1707(18) 0.0981(6) 0.066(4) Uiso 1 1 d .
H44A H 0.4957 -0.2716 0.0885 0.080 Uiso 1 1 calc R
H44B H 0.4593 -0.0886 0.0655 0.080 Uiso 1 1 calc R
H44C H 0.4386 -0.2125 0.1064 0.080 Uiso 1 1 calc R
C45 C 0.6094(7) 0.0651(17) 0.2137(6) 0.056(4) Uiso 1 1 d .
H45A H 0.6508 0.1170 0.2270 0.067 Uiso 1 1 calc R
C46 C 0.5741(6) 0.0619(15) 0.2463(6) 0.040(3) Uiso 1 1 d .
C47 C 0.5940(6) 0.1060(15) 0.3065(6) 0.050(4) Uiso 1 1 d .
C48 C 0.6481(7) 0.2119(17) 0.3358(7) 0.058(4) Uiso 1 1 d .
H48A H 0.6710 0.2627 0.3152 0.069 Uiso 1 1 calc R
C49 C 0.6674(7) 0.2412(17) 0.3913(7) 0.058(4) Uiso 1 1 d .
H49A H 0.7046 0.3113 0.4098 0.070 Uiso 1 1 calc R
C50 C 0.6367(7) 0.1759(18) 0.4237(7) 0.072(5) Uiso 1 1 d .
H50A H 0.6527 0.1971 0.4639 0.087 Uiso 1 1 calc R
C51 C 0.5810(7) 0.0771(18) 0.3962(7) 0.064(4) Uiso 1 1 d .
H51A H 0.5576 0.0307 0.4168 0.076 Uiso 1 1 calc R
C52 C 0.5615(6) 0.0497(16) 0.3385(6) 0.048(3) Uiso 1 1 d .
H52A H 0.5225 -0.0128 0.3193 0.057 Uiso 1 1 calc R
O1 O 0.2303(5) 0.0222(12) 0.4737(5) 0.073(3) Uiso 1 1 d .
O2 O 0.3696(5) 0.0173(12) 0.4655(5) 0.076(3) Uiso 1 1 d .
O3 O 0.6887(5) -0.0301(12) 0.0330(5) 0.075(3) Uiso 1 1 d .
O4 O 0.5478(5) -0.1382(12) 0.0222(5) 0.072(3) Uiso 1 1 d .
S1 S 0.0336(2) -0.0406(5) 0.27651(18) 0.0631(11) Uani 1 1 d .
S2 S 0.3702(2) 0.1470(4) 0.26786(18) 0.0584(11) Uani 1 1 d .
S3 S 0.8557(2) 0.1374(4) 0.23427(18) 0.0601(11) Uani 1 1 d .
S4 S 0.5037(2) -0.0511(5) 0.20710(18) 0.0642(12) Uani 1 1 d .

loop_
_atom_site_aniso_label
_atom_site_aniso_U_11
_atom_site_aniso_U_22
_atom_site_aniso_U_33
_atom_site_aniso_U_23
_atom_site_aniso_U_13
_atom_site_aniso_U_12
S1 0.083(3) 0.0379(19) 0.077(3) 0.002(2) 0.041(3) -0.005(2)
S2 0.083(3) 0.0352(18) 0.062(3) -0.0001(19) 0.034(2) -0.003(2)
S3 0.081(3) 0.0305(17) 0.071(3) -0.001(2) 0.033(3) -0.0002(19)
S4 0.088(3) 0.0351(18) 0.070(3) -0.001(2) 0.032(2) -0.002(2)

loop_
_atom_type_symbol
_atom_type_description
_atom_type_scat_dispersion_real
_atom_type_scat_dispersion_imag
_atom_type_scat_source
C C 0.0033 0.0016 'International Tables Vol C Tables 4.2.6.8 and 6.1.1.4'
H H 0.0000 0.0000 'International Tables Vol C Tables 4.2.6.8 and 6.1.1.4'
O O 0.0106 0.0060 'International Tables Vol C Tables 4.2.6.8 and 6.1.1.4'
S S 0.1246 0.1234 'International Tables Vol C Tables 4.2.6.8 and 6.1.1.4'

loop_
_geom_angle_atom_site_label_1
_geom_angle_atom_site_label_2
_geom_angle_atom_site_label_3
_geom_angle
O1 C1 C2 138.0(14)
O1 C1 C4 133.9(14)
C2 C1 C4 88.2(11)
C1 C2 C3 91.7(11)
C1 C2 C5 134.5(12)
C3 C2 C5 133.3(13)
C4 C3 C16 132.9(13)
C4 C3 C2 91.5(11)
C16 C3 C2 135.2(13)
O2 C4 C3 136.5(13)
O2 C4 C1 135.2(14)
C3 C4 C1 88.2(11)
C6 C5 C8 111.4(12)
C6 C5 C2 121.7(13)
C8 C5 C2 126.3(12)
C5 C6 C7 132.0(13)
C5 C6 S1 109.6(10)
C7 C6 S1 118.0(11)
C6 C7 H7A 109.5
C6 C7 H7B 109.5
H7A C7 H7B 109.5
C6 C7 H7C 109.5
H7A C7 H7C 109.5
H7B C7 H7C 109.5
C9 C8 C5 116.6(13)
C9 C8 H8A 121.7
C5 C8 H8A 121.7
C8 C9 C10 129.4(12)
C8 C9 S1 106.8(11)
C10 C9 S1 123.5(10)
C15 C10 C11 117.4(14)
C15 C10 C9 122.5(12)
C11 C10 C9 120.0(13)
C12 C11 C10 121.2(14)
C12 C11 H11A 119.4
C10 C11 H11A 119.4
C11 C12 C13 122.4(15)
C11 C12 H12A 118.8
C13 C12 H12A 118.8
C14 C13 C12 114.2(15)
C14 C13 H13A 122.9
C12 C13 H13A 122.9
C15 C14 C13 123.2(15)
C15 C14 H14A 118.4
C13 C14 H14A 118.4
C10 C15 C14 121.5(14)
C10 C15 H15A 119.3
C14 C15 H15A 119.3
C17 C16 C19 108.7(12)
C17 C16 C3 122.6(13)
C19 C16 C3 128.2(13)
C16 C17 C18 131.1(13)
C16 C17 S2 112.6(10)
C18 C17 S2 116.1(10)
C17 C18 H18A 109.5
C17 C18 H18B 109.5
H18A C18 H18B 109.5
C17 C18 H18C 109.5
H18A C18 H18C 109.5
H18B C18 H18C 109.5
C20 C19 C16 118.3(13)
C20 C19 H19A 120.9
C16 C19 H19A 120.9
C19 C20 C21 130.3(13)
C19 C20 S2 106.6(10)
C21 C20 S2 122.8(10)
C22 C21 C26 117.3(14)
C22 C21 C20 121.8(13)
C26 C21 C20 120.8(12)
C21 C22 C23 124.7(15)
C21 C22 H22A 117.7
C23 C22 H22A 117.7
C22 C23 C24 116.1(14)
C22 C23 H23A 121.9
C24 C23 H23A 121.9
C25 C24 C23 116.9(15)
C25 C24 H24A 121.6
C23 C24 H24A 121.6
C26 C25 C24 125.6(15)
C26 C25 H25A 117.2
C24 C25 H25A 117.2
C25 C26 C21 119.4(14)
C25 C26 H26A 120.3
C21 C26 H26A 120.3
O3 C27 C28 141.2(14)
O3 C27 C30 128.8(14)
C28 C27 C30 90.0(11)
C31 C28 C29 135.2(13)
C31 C28 C27 131.8(13)
C29 C28 C27 92.8(11)
C28 C29 C42 135.5(14)
C28 C29 C30 89.6(11)
C42 C29 C30 134.9(13)
O4 C30 C27 138.6(15)
O4 C30 C29 133.9(14)
C27 C30 C29 87.4(11)
C28 C31 C34 127.3(13)
C28 C31 C32 123.9(12)
C34 C31 C32 108.8(12)
C33 C32 C31 132.2(13)
C33 C32 S3 116.8(11)
C31 C32 S3 110.9(10)
C32 C33 H33A 109.5
C32 C33 H33B 109.5
H33A C33 H33B 109.5
C32 C33 H33C 109.5
H33A C33 H33C 109.5
H33B C33 H33C 109.5
C35 C34 C31 118.8(12)
C35 C34 H34A 120.6
C31 C34 H34A 120.6
C34 C35 C36 133.3(12)
C34 C35 S3 107.7(10)
C36 C35 S3 118.9(10)
C41 C36 C37 115.8(14)
C41 C36 C35 126.6(13)
C37 C36 C35 117.6(12)
C38 C37 C36 120.7(14)
C38 C37 H37A 119.7
C36 C37 H37A 119.7
C37 C38 C39 123.7(15)
C37 C38 H38A 118.2
C39 C38 H38A 118.2
C38 C39 C40 113.2(15)
C38 C39 H39A 123.4
C40 C39 H39A 123.4
C41 C40 C39 124.0(14)
C41 C40 H40A 118.0
C39 C40 H40A 118.0
C40 C41 C36 122.4(14)
C40 C41 H41A 118.8
C36 C41 H41A 118.8
C43 C42 C45 112.6(13)
C43 C42 C29 126.4(14)
C45 C42 C29 120.9(13)
C42 C43 C44 130.6(13)
C42 C43 S4 110.3(11)
C44 C43 S4 119.1(11)
C43 C44 H44A 109.5
C43 C44 H44B 109.5
H44A C44 H44B 109.5
C43 C44 H44C 109.5
H44A C44 H44C 109.5
H44B C44 H44C 109.5
C46 C45 C42 115.6(13)
C46 C45 H45A 122.2
C42 C45 H45A 122.2
C45 C46 C47 128.4(12)
C45 C46 S4 107.1(10)
C47 C46 S4 123.3(9)
C52 C47 C48 115.6(14)
C52 C47 C46 122.5(12)
C48 C47 C46 121.9(12)
C49 C48 C47 120.6(14)
C49 C48 H48A 119.7
C47 C48 H48A 119.7
C48 C49 C50 123.3(15)
C48 C49 H49A 118.3
C50 C49 H49A 118.3
C49 C50 C51 118.2(16)
C49 C50 H50A 120.9
C51 C50 H50A 120.9
C52 C51 C50 117.6(15)
C52 C51 H51A 121.2
C50 C51 H51A 121.2
C47 C52 C51 124.4(14)
C47 C52 H52A 117.8
C51 C52 H52A 117.8
C6 S1 C9 95.5(7)
C17 S2 C20 93.6(7)
C32 S3 C35 93.8(6)
C43 S4 C46 94.3(7)

loop_
_geom_bond_atom_site_label_1
_geom_bond_atom_site_label_2
_geom_bond_distance
C1 O1 1.214(16)
C1 C2 1.417(18)
C1 C4 1.521(18)
C2 C3 1.436(16)
C2 C5 1.456(18)
C3 C4 1.419(18)
C3 C16 1.436(18)
C4 O2 1.258(16)
C5 C6 1.402(17)
C5 C8 1.443(18)
C6 C7 1.463(18)
C6 S1 1.742(15)
C7 H7A 0.9800
C7 H7B 0.9800
C7 H7C 0.9800
C8 C9 1.398(17)
C8 H8A 0.9500
C9 C10 1.417(17)
C9 S1 1.744(12)
C10 C15 1.344(17)
C10 C11 1.415(17)
C11 C12 1.333(19)
C11 H11A 0.9500
C12 C13 1.426(19)
C12 H12A 0.9500
C13 C14 1.389(18)
C13 H13A 0.9500
C14 C15 1.368(18)
C14 H14A 0.9500
C15 H15A 0.9500
C16 C17 1.386(17)
C16 C19 1.421(18)
C17 C18 1.525(18)
C17 S2 1.695(14)
C18 H18A 0.9800
C18 H18B 0.9800
C18 H18C 0.9800
C19 C20 1.360(16)
C19 H19A 0.9500
C20 C21 1.414(17)
C20 S2 1.752(13)
C21 C22 1.361(17)
C21 C26 1.400(17)
C22 C23 1.392(19)
C22 H22A 0.9500
C23 C24 1.457(18)
C23 H23A 0.9500
C24 C25 1.352(18)
C24 H24A 0.9500
C25 C26 1.338(18)
C25 H25A 0.9500
C26 H26A 0.9500
C27 O3 1.230(15)
C27 C28 1.440(18)
C27 C30 1.508(18)
C28 C31 1.376(17)
C28 C29 1.445(17)
C29 C42 1.439(18)
C29 C30 1.52(2)
C30 O4 1.238(16)
C31 C34 1.413(17)
C31 C32 1.452(17)
C32 C33 1.450(18)
C32 S3 1.736(15)
C33 H33A 0.9800
C33 H33B 0.9800
C33 H33C 0.9800
C34 C35 1.377(17)
C34 H34A 0.9500
C35 C36 1.424(17)
C35 S3 1.758(13)
C36 C41 1.393(17)
C36 C37 1.414(17)
C37 C38 1.355(18)
C37 H37A 0.9500
C38 C39 1.403(18)
C38 H38A 0.9500
C39 C40 1.416(18)
C39 H39A 0.9500
C40 C41 1.316(18)
C40 H40A 0.9500
C41 H41A 0.9500
C42 C43 1.369(17)
C42 C45 1.391(18)
C43 C44 1.483(18)
C43 S4 1.678(14)
C44 H44A 0.9800
C44 H44B 0.9800
C44 H44C 0.9800
C45 C46 1.362(16)
C45 H45A 0.9500
C46 C47 1.448(17)
C46 S4 1.737(12)
C47 C52 1.363(17)
C47 C48 1.409(17)
C48 C49 1.317(18)
C48 H48A 0.9500
C49 C50 1.363(18)
C49 H49A 0.9500
C50 C51 1.396(18)
C50 H50A 0.9500
C51 C52 1.364(18)
C51 H51A 0.9500
C52 H52A 0.9500

loop_
_geom_torsion_atom_site_label_1
_geom_torsion_atom_site_label_2
_geom_torsion_atom_site_label_3
_geom_torsion_atom_site_label_4
_geom_torsion
O1 C1 C2 C3 174.9(19)
C4 C1 C2 C3 -4.3(11)
O1 C1 C2 C5 2(3)
C4 C1 C2 C5 -177.3(16)
C1 C2 C3 C4 4.6(11)
C5 C2 C3 C4 177.7(15)
C1 C2 C3 C16 177.6(16)
C5 C2 C3 C16 -9(3)
C16 C3 C4 O2 -1(3)
C2 C3 C4 O2 172.1(17)
C16 C3 C4 C1 -177.6(16)
C2 C3 C4 C1 -4.3(11)
O1 C1 C4 O2 9(3)
C2 C1 C4 O2 -172.2(17)
O1 C1 C4 C3 -174.9(17)
C2 C1 C4 C3 4.3(11)
C1 C2 C5 C6 -36(2)
C3 C2 C5 C6 153.6(14)
C1 C2 C5 C8 153.6(16)
C3 C2 C5 C8 -17(2)
C8 C5 C6 C7 -175.0(14)
C2 C5 C6 C7 13(2)
C8 C5 C6 S1 -1.8(15)
C2 C5 C6 S1 -173.4(10)
C6 C5 C8 C9 0.7(17)
C2 C5 C8 C9 171.9(13)
C5 C8 C9 C10 -173.6(12)
C5 C8 C9 S1 0.8(14)
C8 C9 C10 C15 166.6(13)
S1 C9 C10 C15 -6.9(18)
C8 C9 C10 C11 -11(2)
S1 C9 C10 C11 175.7(9)
C15 C10 C11 C12 -4.2(19)
C9 C10 C11 C12 173.3(12)
C10 C11 C12 C13 3(2)
C11 C12 C13 C14 0(2)
C12 C13 C14 C15 -2(2)
C11 C10 C15 C14 2.4(19)
C9 C10 C15 C14 -175.0(12)
C13 C14 C15 C10 1(2)
C4 C3 C16 C17 -35(2)
C2 C3 C16 C17 154.3(15)
C4 C3 C16 C19 153.6(15)
C2 C3 C16 C19 -17(3)
C19 C16 C17 C18 -179.3(13)
C3 C16 C17 C18 8(2)
C19 C16 C17 S2 -4.3(15)
C3 C16 C17 S2 -177.0(11)
C17 C16 C19 C20 3.5(17)
C3 C16 C19 C20 175.7(14)
C16 C19 C20 C21 -175.8(13)
C16 C19 C20 S2 -1.1(15)
C19 C20 C21 C22 33(2)
S2 C20 C21 C22 -140.5(11)
C19 C20 C21 C26 -150.2(13)
S2 C20 C21 C26 35.8(18)
C26 C21 C22 C23 -1(2)
C20 C21 C22 C23 175.7(13)
C21 C22 C23 C24 2(2)
C22 C23 C24 C25 -1.9(19)
C23 C24 C25 C26 1(2)
C24 C25 C26 C21 1(2)
C22 C21 C26 C25 -1(2)
C20 C21 C26 C25 -177.1(12)
O3 C27 C28 C31 -10(3)
C30 C27 C28 C31 171.1(15)
O3 C27 C28 C29 175(2)
C30 C27 C28 C29 -4.0(11)
C31 C28 C29 C42 9(3)
C27 C28 C29 C42 -175.8(15)
C31 C28 C29 C30 -170.8(16)
C27 C28 C29 C30 4.0(11)
O3 C27 C30 O4 8(3)
C28 C27 C30 O4 -172.4(19)
O3 C27 C30 C29 -175.4(15)
C28 C27 C30 C29 3.8(10)
C28 C29 C30 O4 172.7(17)
C42 C29 C30 O4 -8(3)
C28 C29 C30 C27 -3.8(10)
C42 C29 C30 C27 175.9(15)
C29 C28 C31 C34 27(3)
C27 C28 C31 C34 -146.2(15)
C29 C28 C31 C32 -154.4(14)
C27 C28 C31 C32 33(2)
C28 C31 C32 C33 5(2)
C34 C31 C32 C33 -176.4(14)
C28 C31 C32 S3 -178.7(11)
C34 C31 C32 S3 0.3(13)
C28 C31 C34 C35 177.0(13)
C32 C31 C34 C35 -1.9(16)
C31 C34 C35 C36 178.7(13)
C31 C34 C35 S3 2.6(15)
C34 C35 C36 C41 140.7(15)
S3 C35 C36 C41 -43.6(18)
C34 C35 C36 C37 -38(2)
S3 C35 C36 C37 138.0(10)
C41 C36 C37 C38 -0.2(19)
C35 C36 C37 C38 178.4(12)
C36 C37 C38 C39 -2(2)
C37 C38 C39 C40 3(2)
C38 C39 C40 C41 -1.2(19)
C39 C40 C41 C36 -1(2)
C37 C36 C41 C40 2.0(19)
C35 C36 C41 C40 -176.4(13)
C28 C29 C42 C43 -166.2(14)
C30 C29 C42 C43 14(3)
C28 C29 C42 C45 10(2)
C30 C29 C42 C45 -169.8(14)
C45 C42 C43 C44 179.9(13)
C29 C42 C43 C44 -4(2)
C45 C42 C43 S4 -2.4(15)
C29 C42 C43 S4 173.9(12)
C43 C42 C45 C46 0.1(18)
C29 C42 C45 C46 -176.4(12)
C42 C45 C46 C47 169.5(12)
C42 C45 C46 S4 2.1(15)
C45 C46 C47 C52 -160.1(13)
S4 C46 C47 C52 5.4(18)
C45 C46 C47 C48 21(2)
S4 C46 C47 C48 -173.9(10)
C52 C47 C48 C49 4.7(19)
C46 C47 C48 C49 -175.9(12)
C47 C48 C49 C50 -1(2)
C48 C49 C50 C51 -2(2)
C49 C50 C51 C52 1(2)
C48 C47 C52 C51 -5.6(19)
C46 C47 C52 C51 175.0(13)
C50 C51 C52 C47 3(2)
C5 C6 S1 C9 1.9(11)
C7 C6 S1 C9 176.2(11)
C8 C9 S1 C6 -1.5(10)
C10 C9 S1 C6 173.3(11)
C16 C17 S2 C20 3.4(11)
C18 C17 S2 C20 179.1(10)
C19 C20 S2 C17 -1.3(10)
C21 C20 S2 C17 173.9(11)
C33 C32 S3 C35 178.2(11)
C31 C32 S3 C35 1.0(10)
C34 C35 S3 C32 -1.9(10)
C36 C35 S3 C32 -178.7(10)
C42 C43 S4 C46 3.1(11)
C44 C43 S4 C46 -178.9(11)
C45 C46 S4 C43 -3.0(10)
C47 C46 S4 C43 -171.1(11)

loop_
_cod_related_entry_id
_cod_related_entry_database
_cod_related_entry_code
1 ChemSpider 30651597
